data_7152923
loop_
_publ_author_name
'Jones, Roderick C.'
'Herasymchuk, Khrystyna'
'Mahdi, Tayseer'
'Petrov, Anna'
'Resanovi\'c, Sanja'
'Vaughan, Douglas G.'
'Lough, Alan J.'
'Quail, J. Wilson'
'Koivisto, Bryan D.'
'Wylie, R. Stephen'
'Gossage, Robert A.'

_publ_section_title
;
 Tautomerism and metal complexation of 2-acylmethyl-2-oxazolines: a
 combined synthetic, spectroscopic, crystallographic and theoretical
 treatment.
;
_journal_issue 21
_journal_name_full 'Organic &amp; biomolecular chemistry'
_journal_page_first 3484
_journal_page_last 3493
_journal_paper_doi 10.1039/c3ob25867j
_journal_volume 11
_journal_year 2013
_chemical_formula_moiety 'C13 H15 N O2'
_chemical_formula_sum 'C13 H15 N O2'
_chemical_formula_weight 217.26
_chemical_name_systematic
;
?
;
_space_group_IT_number 14
_symmetry_cell_setting monoclinic
_symmetry_space_group_name_Hall '-P 2ybc'
_symmetry_space_group_name_H-M 'P 1 21/c 1'
_atom_sites_solution_hydrogens geom
_atom_sites_solution_primary direct
_atom_sites_solution_secondary difmap
_audit_creation_method SHELXL-97
_cell_angle_alpha 90.00
_cell_angle_beta 117.868(5)
_cell_angle_gamma 90.00
_cell_formula_units_Z 12
_cell_length_a 16.8344(14)
_cell_length_b 12.0895(7)
_cell_length_c 19.8772(13)
_cell_measurement_reflns_used 16274
_cell_measurement_temperature 173(2)
_cell_measurement_theta_max 27.485
_cell_measurement_theta_min 0.998
_cell_volume 3576.2(5)
_computing_cell_refinement 'HKL Scalepack (Otwinowski & Minor 1997)'
_computing_data_collection 'Collect (Nonius BV, 1998)'
_computing_data_reduction 'HKL Denzo and Scalepack (Otwinowski & Minor 1997)'
_computing_molecular_graphics 'Ortep-3 for Windows (Farrugia, 1997)'
_computing_publication_material 'SHELXL-97 (Sheldrick, 1997)'
_computing_structure_refinement 'SHELXL-97 (Sheldrick, 1997)'
_computing_structure_solution 'SIR97 (Altomare et al., 1997)'
_diffrn_ambient_temperature 173(2)
_diffrn_detector_area_resol_mean 9
_diffrn_measured_fraction_theta_full 0.999
_diffrn_measured_fraction_theta_max 0.999
_diffrn_measurement_device 'Nonius KappaCCD'
_diffrn_measurement_method '\f scans and \w scans with \k offsets'
_diffrn_radiation_monochromator 'horizonally mounted graphite crystal'
_diffrn_radiation_source 'fine-focus sealed tube'
_diffrn_radiation_type MoK\a
_diffrn_radiation_wavelength 0.71073
_diffrn_reflns_av_R_equivalents 0.0534
_diffrn_reflns_av_sigmaI/netI 0.0380
_diffrn_reflns_limit_h_max 20
_diffrn_reflns_limit_h_min -20
_diffrn_reflns_limit_k_max 14
_diffrn_reflns_limit_k_min -14
_diffrn_reflns_limit_l_max 23
_diffrn_reflns_limit_l_min -22
_diffrn_reflns_number 22887
_diffrn_reflns_theta_full 25.03
_diffrn_reflns_theta_max 25.03
_diffrn_reflns_theta_min 2.63
_diffrn_standards_decay_% 0
_diffrn_standards_interval_count 0
_diffrn_standards_interval_time 0
_diffrn_standards_number 0
_exptl_absorpt_coefficient_mu 0.082
_exptl_absorpt_correction_type none
_exptl_crystal_colour colourless
_exptl_crystal_density_diffrn 1.211
_exptl_crystal_density_method 'not measured'
_exptl_crystal_description block
_exptl_crystal_F_000 1392
_exptl_crystal_size_max 0.22
_exptl_crystal_size_mid 0.20
_exptl_crystal_size_min 0.20
_refine_diff_density_max 0.535
_refine_diff_density_min -0.346
_refine_diff_density_rms 0.045
_refine_ls_extinction_method none
_refine_ls_goodness_of_fit_ref 1.031
_refine_ls_hydrogen_treatment constr
_refine_ls_matrix_type full
_refine_ls_number_parameters 439
_refine_ls_number_reflns 6320
_refine_ls_number_restraints 30
_refine_ls_restrained_S_all 1.079
_refine_ls_R_factor_all 0.0810
_refine_ls_R_factor_gt 0.0588
_refine_ls_shift/su_max 0.000
_refine_ls_shift/su_mean 0.000
_refine_ls_structure_factor_coef Fsqd
_refine_ls_weighting_details 'calc w=1/[\s^2^(Fo^2^)+(0.0738P)^2^+2.0090P] where P=(Fo^2^+2Fc^2^)/3'
_refine_ls_weighting_scheme calc
_refine_ls_wR_factor_gt 0.1459
_refine_ls_wR_factor_ref 0.1605
_reflns_number_gt 4653
_reflns_number_total 6320
_reflns_threshold_expression >2\s(I)
_cod_data_source_file c3ob25867j.txt
_cod_data_source_block 1093
_cod_original_sg_symbol_H-M 'P 21/c'
_cod_database_code 7152923

loop_
_symmetry_equiv_pos_as_xyz
'x, y, z'
'-x, y+1/2, -z+1/2'
'-x, -y, -z'
'x, -y-1/2, z-1/2'

loop_
_atom_site_label
_atom_site_type_symbol
_atom_site_fract_x
_atom_site_fract_y
_atom_site_fract_z
_atom_site_U_iso_or_equiv
_atom_site_adp_type
_atom_site_occupancy
_atom_site_symmetry_multiplicity
_atom_site_calc_flag
_atom_site_refinement_flags
O1 O 0.21620(11) 0.71888(13) 0.57101(10) 0.0422(4) Uani 1 1 d .
O2 O 0.03743(14) 0.59863(15) 0.35600(11) 0.0590(5) Uani 1 1 d .
N1 N 0.10872(14) 0.74801(17) 0.41609(11) 0.0433(5) Uani 1 1 d .
H1 H 0.1485 0.7885 0.4535 0.052 Uiso 1 1 d R
C1 C 0.21037(16) 0.55193(19) 0.63102(14) 0.0386(6) Uani 1 1 d .
C2 C 0.26486(18) 0.5968(2) 0.70185(15) 0.0479(6) Uani 1 1 d .
H2 H 0.2855 0.6708 0.7056 0.057 Uiso 1 1 calc R
C3 C 0.2899(2) 0.5351(3) 0.76774(18) 0.0608(8) Uani 1 1 d .
H3 H 0.3273 0.5672 0.8160 0.073 Uiso 1 1 calc R
C4 C 0.2609(2) 0.4283(3) 0.76339(19) 0.0634(8) Uani 1 1 d .
H4 H 0.2787 0.3860 0.8084 0.076 Uiso 1 1 calc R
C5 C 0.2062(2) 0.3831(3) 0.6941(2) 0.0654(9) Uani 1 1 d .
H5 H 0.1857 0.3092 0.6911 0.078 Uiso 1 1 calc R
C6 C 0.18029(19) 0.4439(2) 0.62758(18) 0.0545(7) Uani 1 1 d .
H6 H 0.1419 0.4114 0.5797 0.065 Uiso 1 1 calc R
C7 C 0.18516(15) 0.62294(19) 0.56137(14) 0.0356(5) Uani 1 1 d .
C8 C 0.12572(18) 0.5800(2) 0.48888(15) 0.0449(6) Uani 1 1 d .
H8 H 0.1073 0.5050 0.4849 0.054 Uiso 1 1 calc R
C9 C 0.09367(16) 0.6433(2) 0.42401(14) 0.0400(6) Uani 1 1 d .
C10 C 0.05299(17) 0.7912(2) 0.33922(14) 0.0416(6) Uani 1 1 d .
C11 C 0.01537(18) 0.6809(2) 0.29746(15) 0.0473(6) Uani 1 1 d .
H11A H -0.0505 0.6858 0.2653 0.057 Uiso 1 1 calc R
H11B H 0.0432 0.6622 0.2647 0.057 Uiso 1 1 calc R
C12 C 0.1104(2) 0.8519(3) 0.31154(16) 0.0643(9) Uani 1 1 d .
H12A H 0.1373 0.9170 0.3436 0.096 Uiso 1 1 calc R
H12B H 0.0731 0.8755 0.2588 0.096 Uiso 1 1 calc R
H12C H 0.1581 0.8028 0.3142 0.096 Uiso 1 1 calc R
C13 C -0.0210(2) 0.8638(3) 0.33924(19) 0.0707(10) Uani 1 1 d .
H13A H -0.0570 0.8205 0.3568 0.106 Uiso 1 1 calc R
H13B H -0.0597 0.8907 0.2875 0.106 Uiso 1 1 calc R
H13C H 0.0060 0.9269 0.3734 0.106 Uiso 1 1 calc R
O1A O 0.36999(14) 0.30668(17) 0.40150(11) 0.0633(6) Uani 1 1 d .
O2A O 0.34368(18) 0.4346(2) 0.58165(12) 0.0836(8) Uani 1 1 d .
N1A N 0.41015(15) 0.30809(19) 0.54714(12) 0.0481(6) Uani 1 1 d .
H1A H 0.4189 0.2628 0.5166 0.058 Uiso 1 1 d R
C1A C 0.27954(15) 0.44544(19) 0.31595(13) 0.0359(5) Uani 1 1 d .
C2A C 0.29143(18) 0.3997(2) 0.25732(14) 0.0471(6) Uani 1 1 d .
H2A H 0.3244 0.3329 0.2659 0.057 Uiso 1 1 calc R
C3A C 0.2561(2) 0.4497(3) 0.18658(16) 0.0558(7) Uani 1 1 d .
H3A H 0.2645 0.4163 0.1471 0.067 Uiso 1 1 calc R
C4A C 0.20889(19) 0.5474(2) 0.17289(16) 0.0503(7) Uani 1 1 d .
H4A H 0.1854 0.5823 0.1245 0.060 Uiso 1 1 calc R
C5A C 0.19627(19) 0.5937(2) 0.23055(16) 0.0514(7) Uani 1 1 d .
H5A H 0.1636 0.6608 0.2217 0.062 Uiso 1 1 calc R
C6A C 0.23058(17) 0.5435(2) 0.30093(15) 0.0446(6) Uani 1 1 d .
H6A H 0.2207 0.5763 0.3398 0.054 Uiso 1 1 calc R
C7A C 0.32212(15) 0.3906(2) 0.39223(14) 0.0381(5) Uani 1 1 d .
C8A C 0.30711(18) 0.4328(2) 0.45094(14) 0.0448(6) Uani 1 1 d .
H8A H 0.2651 0.4910 0.4405 0.054 Uiso 1 1 calc R
C9A C 0.35244(18) 0.3910(2) 0.52321(15) 0.0462(6) Uani 1 1 d .
C10A C 0.45808(17) 0.3000(2) 0.63046(14) 0.0458(6) Uani 1 1 d .
C11A C 0.3934(3) 0.3644(4) 0.64806(19) 0.0904(13) Uani 1 1 d .
H11C H 0.3522 0.3139 0.6559 0.109 Uiso 1 1 calc R
H11D H 0.4262 0.4098 0.6944 0.109 Uiso 1 1 calc R
C12A C 0.5489(3) 0.3528(4) 0.6604(2) 0.1035(15) Uani 1 1 d U
H12D H 0.5831 0.3160 0.6383 0.155 Uiso 1 1 calc R
H12E H 0.5811 0.3456 0.7159 0.155 Uiso 1 1 calc R
H12F H 0.5418 0.4313 0.6466 0.155 Uiso 1 1 calc R
C13A C 0.4672(3) 0.1803(3) 0.65630(18) 0.0783(10) Uani 1 1 d U
H13D H 0.4073 0.1473 0.6371 0.117 Uiso 1 1 calc R
H13E H 0.4983 0.1773 0.7120 0.117 Uiso 1 1 calc R
H13F H 0.5018 0.1390 0.6364 0.117 Uiso 1 1 calc R
O1B O 0.16889(11) 0.54651(12) -0.00064(9) 0.0372(4) Uani 1 1 d .
O2B O 0.42188(12) 0.52481(15) 0.01326(12) 0.0525(5) Uani 1 1 d .
N1B N 0.33599(14) 0.62979(17) 0.04251(14) 0.0505(6) Uani 1 1 d .
H1B H 0.2904 0.6484 0.0503 0.061 Uiso 1 1 d R
C1B C 0.13093(14) 0.36391(18) -0.04712(12) 0.0324(5) Uani 1 1 d .
C2B C 0.05814(16) 0.3640(2) -0.03179(14) 0.0410(6) Uani 1 1 d .
H2B H 0.0499 0.4245 -0.0052 0.049 Uiso 1 1 calc R
C3B C -0.00229(17) 0.2767(2) -0.05491(16) 0.0478(6) Uani 1 1 d .
H3B H -0.0515 0.2776 -0.0440 0.057 Uiso 1 1 calc R
C4B C 0.00899(17) 0.1884(2) -0.09385(15) 0.0451(6) Uani 1 1 d .
H4B H -0.0326 0.1287 -0.1101 0.054 Uiso 1 1 calc R
C5B C 0.08105(17) 0.1876(2) -0.10897(15) 0.0439(6) Uani 1 1 d .
H5B H 0.0891 0.1269 -0.1355 0.053 Uiso 1 1 calc R
C6B C 0.14172(16) 0.27440(19) -0.08596(13) 0.0372(5) Uani 1 1 d .
H6B H 0.1910 0.2728 -0.0968 0.045 Uiso 1 1 calc R
C7B C 0.19410(15) 0.46018(18) -0.02034(12) 0.0314(5) Uani 1 1 d .
C8B C 0.27939(16) 0.45095(19) -0.01740(15) 0.0399(6) Uani 1 1 d .
H8B H 0.2941 0.3859 -0.0360 0.048 Uiso 1 1 calc R
C9B C 0.34124(16) 0.5348(2) 0.01197(15) 0.0404(6) Uani 1 1 d .
C10B C 0.41390(16) 0.7003(2) 0.06203(14) 0.0398(6) Uani 1 1 d .
C11B C 0.4749(2) 0.6211(3) 0.0505(2) 0.0753(10) Uani 1 1 d U
H11E H 0.4990 0.6553 0.0186 0.090 Uiso 1 1 calc R
H11F H 0.5259 0.6004 0.1001 0.090 Uiso 1 1 calc R
C12B C 0.4504(3) 0.7446(5) 0.1404(2) 0.1106(17) Uani 1 1 d U
H12G H 0.4702 0.6831 0.1768 0.166 Uiso 1 1 calc R
H12H H 0.4035 0.7867 0.1452 0.166 Uiso 1 1 calc R
H12I H 0.5015 0.7931 0.1510 0.166 Uiso 1 1 calc R
C13B C 0.3859(3) 0.7929(4) 0.0055(3) 0.1057(16) Uani 1 1 d U
H13G H 0.3324 0.8292 0.0028 0.159 Uiso 1 1 calc R
H13H H 0.3720 0.7634 -0.0447 0.159 Uiso 1 1 calc R
H13I H 0.4348 0.8468 0.0213 0.159 Uiso 1 1 calc R

loop_
_atom_site_aniso_label
_atom_site_aniso_U_11
_atom_site_aniso_U_22
_atom_site_aniso_U_33
_atom_site_aniso_U_23
_atom_site_aniso_U_13
_atom_site_aniso_U_12
O1 0.0446(10) 0.0350(9) 0.0453(10) 0.0017(7) 0.0196(8) -0.0046(8)
O2 0.0730(13) 0.0382(10) 0.0453(11) -0.0075(8) 0.0105(9) -0.0041(9)
N1 0.0464(12) 0.0380(12) 0.0362(11) -0.0030(9) 0.0116(9) -0.0041(10)
C1 0.0330(12) 0.0351(13) 0.0513(15) 0.0064(11) 0.0228(11) 0.0072(10)
C2 0.0543(16) 0.0436(15) 0.0494(16) 0.0051(12) 0.0274(13) 0.0025(13)
C3 0.0655(19) 0.066(2) 0.0514(17) 0.0114(15) 0.0278(15) 0.0046(16)
C4 0.0580(18) 0.069(2) 0.069(2) 0.0288(17) 0.0348(16) 0.0095(16)
C5 0.0556(17) 0.0519(18) 0.086(2) 0.0258(17) 0.0308(17) -0.0033(15)
C6 0.0468(15) 0.0427(15) 0.0665(18) 0.0121(13) 0.0202(14) -0.0019(12)
C7 0.0331(11) 0.0315(12) 0.0463(14) 0.0026(10) 0.0219(10) 0.0067(10)
C8 0.0506(15) 0.0288(12) 0.0501(15) -0.0007(11) 0.0191(12) 0.0021(11)
C9 0.0381(13) 0.0347(13) 0.0434(14) -0.0081(11) 0.0160(11) 0.0022(11)
C10 0.0416(13) 0.0388(14) 0.0372(14) -0.0028(10) 0.0123(11) 0.0026(11)
C11 0.0483(15) 0.0458(15) 0.0406(14) -0.0058(11) 0.0146(12) -0.0006(12)
C12 0.080(2) 0.069(2) 0.0435(16) -0.0081(14) 0.0292(15) -0.0253(17)
C13 0.0502(17) 0.063(2) 0.073(2) -0.0208(16) 0.0073(15) 0.0160(15)
O1A 0.0742(14) 0.0685(13) 0.0419(11) 0.0016(9) 0.0228(10) 0.0369(11)
O2A 0.117(2) 0.0938(17) 0.0571(13) 0.0169(12) 0.0545(14) 0.0567(15)
N1A 0.0489(13) 0.0565(14) 0.0380(12) -0.0025(10) 0.0196(10) 0.0147(11)
C1A 0.0298(11) 0.0362(13) 0.0397(13) -0.0046(10) 0.0146(10) -0.0037(10)
C2A 0.0460(14) 0.0482(15) 0.0445(15) -0.0047(12) 0.0189(12) 0.0094(12)
C3A 0.0594(17) 0.0671(19) 0.0454(16) 0.0002(14) 0.0281(13) 0.0143(15)
C4A 0.0524(16) 0.0543(17) 0.0466(15) 0.0069(13) 0.0251(13) 0.0066(13)
C5A 0.0578(16) 0.0463(15) 0.0525(16) 0.0071(13) 0.0278(13) 0.0113(13)
C6A 0.0475(14) 0.0435(14) 0.0464(15) -0.0019(12) 0.0248(12) 0.0054(12)
C7A 0.0318(12) 0.0355(13) 0.0435(14) -0.0054(10) 0.0147(10) -0.0006(10)
C8A 0.0489(15) 0.0422(14) 0.0476(15) 0.0036(11) 0.0260(12) 0.0104(12)
C9A 0.0538(15) 0.0470(15) 0.0487(15) -0.0020(12) 0.0331(13) 0.0070(13)
C10A 0.0458(14) 0.0569(16) 0.0349(14) -0.0031(12) 0.0190(11) 0.0012(12)
C11A 0.110(3) 0.118(3) 0.056(2) 0.027(2) 0.050(2) 0.061(3)
C12A 0.077(2) 0.162(4) 0.064(2) -0.020(2) 0.0275(19) -0.051(3)
C13A 0.098(3) 0.072(2) 0.0476(18) 0.0009(16) 0.0191(17) 0.005(2)
O1B 0.0403(9) 0.0300(8) 0.0459(10) -0.0023(7) 0.0240(8) 0.0014(7)
O2B 0.0401(10) 0.0417(10) 0.0866(14) -0.0179(9) 0.0386(10) -0.0090(8)
N1B 0.0362(11) 0.0415(12) 0.0809(16) -0.0195(11) 0.0333(11) -0.0085(10)
C1B 0.0308(11) 0.0290(11) 0.0355(12) 0.0056(9) 0.0140(9) 0.0023(9)
C2B 0.0389(13) 0.0354(13) 0.0534(15) 0.0017(11) 0.0256(11) 0.0008(11)
C3B 0.0378(13) 0.0446(15) 0.0638(18) 0.0078(13) 0.0261(13) -0.0028(11)
C4B 0.0377(13) 0.0363(13) 0.0516(16) 0.0062(11) 0.0127(11) -0.0083(11)
C5B 0.0472(14) 0.0341(13) 0.0453(15) -0.0037(11) 0.0173(12) -0.0039(11)
C6B 0.0366(12) 0.0345(12) 0.0409(13) 0.0005(10) 0.0184(10) -0.0002(10)
C7B 0.0328(11) 0.0294(11) 0.0329(12) 0.0042(9) 0.0161(9) 0.0013(9)
C8B 0.0361(12) 0.0316(12) 0.0553(15) -0.0073(11) 0.0240(11) -0.0022(10)
C9B 0.0339(12) 0.0363(13) 0.0547(15) -0.0029(11) 0.0238(11) -0.0006(11)
C10B 0.0363(13) 0.0402(13) 0.0472(14) -0.0062(11) 0.0231(11) -0.0080(11)
C11B 0.0511(16) 0.0531(17) 0.128(3) -0.0291(17) 0.0477(17) -0.0154(14)
C12B 0.060(2) 0.208(5) 0.066(2) -0.052(3) 0.0310(18) -0.046(3)
C13B 0.084(3) 0.097(3) 0.162(4) 0.067(3) 0.079(3) 0.017(2)

loop_
_atom_type_symbol
_atom_type_description
_atom_type_scat_dispersion_real
_atom_type_scat_dispersion_imag
_atom_type_scat_source
C C 0.0033 0.0016 'International Tables Vol C Tables 4.2.6.8 and 6.1.1.4'
H H 0.0000 0.0000 'International Tables Vol C Tables 4.2.6.8 and 6.1.1.4'
N N 0.0061 0.0033 'International Tables Vol C Tables 4.2.6.8 and 6.1.1.4'
O O 0.0106 0.0060 'International Tables Vol C Tables 4.2.6.8 and 6.1.1.4'

loop_
_geom_angle_atom_site_label_1
_geom_angle_atom_site_label_2
_geom_angle_atom_site_label_3
_geom_angle
C9 O2 C11 109.16(19)
C9 N1 C10 113.7(2)
C9 N1 H1 123.2
C10 N1 H1 123.1
C2 C1 C6 118.1(2)
C2 C1 C7 118.6(2)
C6 C1 C7 123.3(2)
C1 C2 C3 120.9(3)
C1 C2 H2 119.5
C3 C2 H2 119.5
C4 C3 C2 120.3(3)
C4 C3 H3 119.9
C2 C3 H3 119.9
C5 C4 C3 119.6(3)
C5 C4 H4 120.2
C3 C4 H4 120.2
C4 C5 C6 120.8(3)
C4 C5 H5 119.6
C6 C5 H5 119.6
C1 C6 C5 120.2(3)
C1 C6 H6 119.9
C5 C6 H6 119.9
O1 C7 C8 122.9(2)
O1 C7 C1 117.9(2)
C8 C7 C1 119.2(2)
C9 C8 C7 122.2(2)
C9 C8 H8 118.9
C7 C8 H8 118.9
N1 C9 O2 110.5(2)
N1 C9 C8 129.4(2)
O2 C9 C8 120.1(2)
N1 C10 C12 110.3(2)
N1 C10 C13 109.3(2)
C12 C10 C13 112.5(3)
N1 C10 C11 98.94(19)
C12 C10 C11 113.4(2)
C13 C10 C11 111.6(2)
O2 C11 C10 106.03(19)
O2 C11 H11A 110.5
C10 C11 H11A 110.5
O2 C11 H11B 110.5
C10 C11 H11B 110.5
H11A C11 H11B 108.7
C10 C12 H12A 109.5
C10 C12 H12B 109.5
H12A C12 H12B 109.5
C10 C12 H12C 109.5
H12A C12 H12C 109.5
H12B C12 H12C 109.5
C10 C13 H13A 109.5
C10 C13 H13B 109.5
H13A C13 H13B 109.5
C10 C13 H13C 109.5
H13A C13 H13C 109.5
H13B C13 H13C 109.5
C9A O2A C11A 107.7(2)
C9A N1A C10A 112.4(2)
C9A N1A H1A 123.8
C10A N1A H1A 123.8
C2A C1A C6A 117.5(2)
C2A C1A C7A 119.1(2)
C6A C1A C7A 123.3(2)
C3A C2A C1A 121.2(2)
C3A C2A H2A 119.4
C1A C2A H2A 119.4
C4A C3A C2A 120.6(3)
C4A C3A H3A 119.7
C2A C3A H3A 119.7
C5A C4A C3A 118.8(3)
C5A C4A H4A 120.6
C3A C4A H4A 120.6
C4A C5A C6A 120.7(3)
C4A C5A H5A 119.6
C6A C5A H5A 119.6
C5A C6A C1A 121.1(2)
C5A C6A H6A 119.5
C1A C6A H6A 119.5
O1A C7A C8A 121.7(2)
O1A C7A C1A 118.6(2)
C8A C7A C1A 119.7(2)
C9A C8A C7A 120.7(2)
C9A C8A H8A 119.7
C7A C8A H8A 119.7
N1A C9A O2A 110.2(2)
N1A C9A C8A 127.8(2)
O2A C9A C8A 121.9(2)
N1A C10A C12A 109.9(2)
N1A C10A C11A 98.8(2)
C12A C10A C11A 113.7(3)
N1A C10A C13A 111.1(2)
C12A C10A C13A 110.4(3)
C11A C10A C13A 112.5(3)
O2A C11A C10A 105.2(2)
O2A C11A H11C 110.7
C10A C11A H11C 110.7
O2A C11A H11D 110.7
C10A C11A H11D 110.7
H11C C11A H11D 108.8
C10A C12A H12D 109.5
C10A C12A H12E 109.5
H12D C12A H12E 109.5
C10A C12A H12F 109.5
H12D C12A H12F 109.5
H12E C12A H12F 109.5
C10A C13A H13D 109.5
C10A C13A H13E 109.5
H13D C13A H13E 109.5
C10A C13A H13F 109.5
H13D C13A H13F 109.5
H13E C13A H13F 109.5
C9B O2B C11B 108.2(2)
C9B N1B C10B 112.7(2)
C9B N1B H1B 123.6
C10B N1B H1B 123.6
C6B C1B C2B 118.6(2)
C6B C1B C7B 123.2(2)
C2B C1B C7B 118.2(2)
C3B C2B C1B 120.7(2)
C3B C2B H2B 119.6
C1B C2B H2B 119.6
C4B C3B C2B 120.1(2)
C4B C3B H3B 119.9
C2B C3B H3B 119.9
C5B C4B C3B 119.4(2)
C5B C4B H4B 120.3
C3B C4B H4B 120.3
C4B C5B C6B 120.7(2)
C4B C5B H5B 119.6
C6B C5B H5B 119.6
C5B C6B C1B 120.4(2)
C5B C6B H6B 119.8
C1B C6B H6B 119.8
O1B C7B C8B 122.5(2)
O1B C7B C1B 118.00(19)
C8B C7B C1B 119.5(2)
C9B C8B C7B 120.9(2)
C9B C8B H8B 119.6
C7B C8B H8B 119.6
N1B C9B O2B 110.6(2)
N1B C9B C8B 129.6(2)
O2B C9B C8B 119.8(2)
N1B C10B C12B 111.7(2)
N1B C10B C11B 100.5(2)
C12B C10B C11B 114.5(3)
N1B C10B C13B 108.0(2)
C12B C10B C13B 110.5(4)
C11B C10B C13B 111.2(3)
O2B C11B C10B 106.9(2)
O2B C11B H11E 110.3
C10B C11B H11E 110.3
O2B C11B H11F 110.3
C10B C11B H11F 110.3
H11E C11B H11F 108.6
C10B C12B H12G 109.5
C10B C12B H12H 109.5
H12G C12B H12H 109.5
C10B C12B H12I 109.5
H12G C12B H12I 109.5
H12H C12B H12I 109.5
C10B C13B H13G 109.5
C10B C13B H13H 109.5
H13G C13B H13H 109.5
C10B C13B H13I 109.5
H13G C13B H13I 109.5
H13H C13B H13I 109.5

loop_
_geom_bond_atom_site_label_1
_geom_bond_atom_site_label_2
_geom_bond_distance
O1 C7 1.250(3)
O2 C9 1.349(3)
O2 C11 1.441(3)
N1 C9 1.315(3)
N1 C10 1.465(3)
N1 H1 0.8800
C1 C2 1.382(4)
C1 C6 1.391(3)
C1 C7 1.511(3)
C2 C3 1.390(4)
C2 H2 0.9500
C3 C4 1.368(4)
C3 H3 0.9500
C4 C5 1.363(5)
C4 H4 0.9500
C5 C6 1.392(4)
C5 H5 0.9500
C6 H6 0.9500
C7 C8 1.414(3)
C8 C9 1.374(3)
C8 H8 0.9500
C10 C12 1.508(4)
C10 C13 1.525(4)
C10 C11 1.541(3)
C11 H11A 0.9900
C11 H11B 0.9900
C12 H12A 0.9800
C12 H12B 0.9800
C12 H12C 0.9800
C13 H13A 0.9800
C13 H13B 0.9800
C13 H13C 0.9800
O1A C7A 1.255(3)
O2A C9A 1.345(3)
O2A C11A 1.460(4)
N1A C9A 1.320(3)
N1A C10A 1.468(3)
N1A H1A 0.8800
C1A C2A 1.386(3)
C1A C6A 1.394(3)
C1A C7A 1.495(3)
C2A C3A 1.383(4)
C2A H2A 0.9500
C3A C4A 1.378(4)
C3A H3A 0.9500
C4A C5A 1.378(4)
C4A H4A 0.9500
C5A C6A 1.380(4)
C5A H5A 0.9500
C6A H6A 0.9500
C7A C8A 1.401(3)
C8A C9A 1.370(4)
C8A H8A 0.9500
C10A C12A 1.499(4)
C10A C11A 1.506(4)
C10A C13A 1.520(4)
C11A H11C 0.9900
C11A H11D 0.9900
C12A H12D 0.9800
C12A H12E 0.9800
C12A H12F 0.9800
C13A H13D 0.9800
C13A H13E 0.9800
C13A H13F 0.9800
O1B C7B 1.256(3)
O2B C9B 1.351(3)
O2B C11B 1.443(3)
N1B C9B 1.321(3)
N1B C10B 1.457(3)
N1B H1B 0.8800
C1B C6B 1.390(3)
C1B C2B 1.394(3)
C1B C7B 1.496(3)
C2B C3B 1.386(4)
C2B H2B 0.9500
C3B C4B 1.384(4)
C3B H3B 0.9500
C4B C5B 1.379(4)
C4B H4B 0.9500
C5B C6B 1.384(3)
C5B H5B 0.9500
C6B H6B 0.9500
C7B C8B 1.414(3)
C8B C9B 1.373(3)
C8B H8B 0.9500
C10B C12B 1.482(4)
C10B C11B 1.497(4)
C10B C13B 1.498(4)
C11B H11E 0.9900
C11B H11F 0.9900
C12B H12G 0.9800
C12B H12H 0.9800
C12B H12I 0.9800
C13B H13G 0.9800
C13B H13H 0.9800
C13B H13I 0.9800

loop_
_geom_hbond_atom_site_label_D
_geom_hbond_atom_site_label_H
_geom_hbond_atom_site_label_A
_geom_hbond_distance_DH
_geom_hbond_distance_HA
_geom_hbond_distance_DA
_geom_hbond_angle_DHA
_geom_hbond_site_symmetry_A
N1 H1 O1B 0.88 2.15 2.893(3) 141.3 4_576
N1 H1 O1 0.88 2.23 2.770(3) 119.3 .
N1A H1A O1A 0.88 2.10 2.647(3) 119.1 .
N1B H1B O1B 0.88 2.19 2.722(3) 118.6 .
N1B H1B O1 0.88 2.19 2.967(3) 147.4 4_575

loop_
_geom_torsion_atom_site_label_1
_geom_torsion_atom_site_label_2
_geom_torsion_atom_site_label_3
_geom_torsion_atom_site_label_4
_geom_torsion
C6 C1 C2 C3 0.8(4)
C7 C1 C2 C3 179.8(2)
C1 C2 C3 C4 0.1(4)
C2 C3 C4 C5 -0.9(5)
C3 C4 C5 C6 0.6(5)
C2 C1 C6 C5 -1.1(4)
C7 C1 C6 C5 179.9(3)
C4 C5 C6 C1 0.4(5)
C2 C1 C7 O1 1.2(3)
C6 C1 C7 O1 -179.8(2)
C2 C1 C7 C8 -176.8(2)
C6 C1 C7 C8 2.2(3)
O1 C7 C8 C9 -3.8(4)
C1 C7 C8 C9 174.0(2)
C10 N1 C9 O2 7.3(3)
C10 N1 C9 C8 -172.0(3)
C11 O2 C9 N1 1.8(3)
C11 O2 C9 C8 -178.8(2)
C7 C8 C9 N1 -1.1(4)
C7 C8 C9 O2 179.7(2)
C9 N1 C10 C12 -131.2(2)
C9 N1 C10 C13 104.6(3)
C9 N1 C10 C11 -12.1(3)
C9 O2 C11 C10 -9.3(3)
N1 C10 C11 O2 12.1(3)
C12 C10 C11 O2 128.9(3)
C13 C10 C11 O2 -102.8(3)
C6A C1A C2A C3A 0.1(4)
C7A C1A C2A C3A -177.6(2)
C1A C2A C3A C4A 0.8(4)
C2A C3A C4A C5A -1.0(4)
C3A C4A C5A C6A 0.3(4)
C4A C5A C6A C1A 0.6(4)
C2A C1A C6A C5A -0.8(4)
C7A C1A C6A C5A 176.8(2)
C2A C1A C7A O1A 2.4(3)
C6A C1A C7A O1A -175.2(2)
C2A C1A C7A C8A -176.9(2)
C6A C1A C7A C8A 5.5(4)
O1A C7A C8A C9A 7.3(4)
C1A C7A C8A C9A -173.4(2)
C10A N1A C9A O2A -9.5(3)
C10A N1A C9A C8A 169.1(3)
C11A O2A C9A N1A -6.9(4)
C11A O2A C9A C8A 174.4(3)
C7A C8A C9A N1A -2.8(5)
C7A C8A C9A O2A 175.6(3)
C9A N1A C10A C12A -98.8(3)
C9A N1A C10A C11A 20.4(3)
C9A N1A C10A C13A 138.8(3)
C9A O2A C11A C10A 19.7(4)
N1A C10A C11A O2A -22.8(4)
C12A C10A C11A O2A 93.5(4)
C13A C10A C11A O2A -140.1(3)
C6B C1B C2B C3B -0.1(4)
C7B C1B C2B C3B -179.7(2)
C1B C2B C3B C4B -0.2(4)
C2B C3B C4B C5B 0.4(4)
C3B C4B C5B C6B -0.3(4)
C4B C5B C6B C1B 0.0(4)
C2B C1B C6B C5B 0.2(3)
C7B C1B C6B C5B 179.7(2)
C6B C1B C7B O1B 165.1(2)
C2B C1B C7B O1B -15.4(3)
C6B C1B C7B C8B -15.4(3)
C2B C1B C7B C8B 164.1(2)
O1B C7B C8B C9B 4.1(4)
C1B C7B C8B C9B -175.3(2)
C10B N1B C9B O2B 5.4(3)
C10B N1B C9B C8B -175.8(3)
C11B O2B C9B N1B 2.1(3)
C11B O2B C9B C8B -176.9(3)
C7B C8B C9B N1B 2.2(4)
C7B C8B C9B O2B -179.1(2)
C9B N1B C10B C12B -131.7(3)
C9B N1B C10B C11B -9.9(3)
C9B N1B C10B C13B 106.6(3)
C9B O2B C11B C10B -8.3(4)
N1B C10B C11B O2B 10.5(3)
C12B C10B C11B O2B 130.3(3)
C13B C10B C11B O2B -103.6(3)
